data_8101280
loop_
_publ_author_name
'Klinga, Martti'
'Rieger, Bernhard'
'Leskel\"a, Markku'
'Jany, Gerhard'
'Repo, Timo'

_publ_section_title
;
Crystal structure of 1-(9-fluorenyl)-2-(1-indenyl)ethane, C~24~H~20~
;
_journal_issue 3
_journal_name_full 'Zeitschrift f\"ur Kristallographie - New Crystal Structures'
_journal_page_first 421
_journal_page_last 422
_journal_volume 215
_journal_year 2000
_chemical_formula_sum 'C24 H20'
_chemical_formula_weight 308.40
_space_group_IT_number 14
_symmetry_cell_setting monoclinic
_symmetry_space_group_name_Hall '-P 2yn'
_symmetry_space_group_name_H-M 'P 1 21/n 1'
_cell_angle_alpha 90.00
_cell_angle_beta 93.17(3)
_cell_angle_gamma 90.00
_cell_formula_units_Z 4
_cell_length_a 9.623(5)
_cell_length_b 8.477(4)
_cell_length_c 21.064(4)
_cell_measurement_temperature 193(2)
_cell_volume 1715.6(12)
_diffrn_ambient_temperature 193(2)
_exptl_crystal_density_diffrn 1.194
_cod_original_sg_symbol_H-M 'P 21/n'
_cod_database_code 8101280

loop_
_symmetry_equiv_pos_as_xyz
'x, y, z'
'-x+1/2, y+1/2, -z+1/2'
'-x, -y, -z'
'x-1/2, -y-1/2, z-1/2'

loop_
_atom_site_label
_atom_site_type_symbol
_atom_site_fract_x
_atom_site_fract_y
_atom_site_fract_z
_atom_site_U_iso_or_equiv
_atom_site_adp_type
_atom_site_occupancy
_atom_site_calc_flag
_atom_site_refinement_flags
_atom_site_disorder_assembly
_atom_site_disorder_group
C1 C 0.1685(5) 0.9023(5) -0.03753(19) 0.0506(14) Uani 1 d . . .
H1A H 0.2366 0.9574 -0.0084 0.061 Uiso 1 calc R . .
H1B H 0.0750 0.9443 -0.0298 0.061 Uiso 1 calc R . .
C2 C 0.1717(5) 0.7261(5) -0.0220(2) 0.0531(14) Uani 1 d . . .
H2A H 0.1163 0.6681 -0.0554 0.064 Uiso 1 calc R . .
H2B H 0.2688 0.6877 -0.0220 0.064 Uiso 1 calc R . .
C3 C 0.2027(4) 0.9391(6) -0.1074(2) 0.0483(13) Uani 1 d . . .
H3 H 0.2109 1.0559 -0.1127 0.058 Uiso 1 calc R . .
C4 C 0.3377(5) 0.8604(6) -0.1265(2) 0.0473(14) Uani 1 d . . .
C5 C 0.3085(5) 0.7636(6) -0.1788(2) 0.0468(13) Uani 1 d . . .
C6 C 0.1608(5) 0.7730(6) -0.1989(2) 0.0463(13) Uani 1 d . . .
C7 C 0.0980(5) 0.8766(6) -0.1562(2) 0.0487(14) Uani 1 d . . .
C8 C 0.1141(5) 0.6920(5) 0.0419(2) 0.0470(13) Uani 1 d . . .
C9 C 0.1859(5) 0.6673(6) 0.0969(2) 0.0572(15) Uani 1 d . . .
H9 H 0.2845 0.6703 0.1021 0.069 Uiso 1 calc R . .
C10 C 0.0905(4) 0.6340(6) 0.15014(19) 0.0570(15) Uani 1 d . . .
H10A H 0.1066 0.5272 0.1681 0.068 Uiso 1 calc R . .
H10B H 0.1025 0.7131 0.1846 0.068 Uiso 1 calc R . .
C11 C -0.0504(5) 0.6466(6) 0.1164(2) 0.0479(13) Uani 1 d . . .
C12 C -0.0356(5) 0.6784(5) 0.0528(2) 0.0453(13) Uani 1 d . . .
C13 C 0.4705(5) 0.8785(7) -0.0997(2) 0.0674(17) Uani 1 d . . .
H13 H 0.4898 0.9488 -0.0652 0.081 Uiso 1 calc R . .
C14 C 0.5765(5) 0.7884(7) -0.1255(2) 0.076(2) Uani 1 d U . .
H14 H 0.6688 0.7949 -0.1073 0.092 Uiso 1 calc R . .
C15 C 0.5481(5) 0.6911(7) -0.1768(2) 0.0688(17) Uani 1 d . . .
H15 H 0.6221 0.6327 -0.1935 0.083 Uiso 1 calc R . .
C16 C 0.4159(5) 0.6754(6) -0.2050(2) 0.0566(15) Uani 1 d . . .
H16 H 0.3979 0.6080 -0.2405 0.068 Uiso 1 calc R . .
C17 C 0.0837(5) 0.7033(6) -0.2483(2) 0.0607(16) Uani 1 d . . .
H17 H 0.1253 0.6309 -0.2760 0.073 Uiso 1 calc R . .
C18 C -0.0572(6) 0.7422(7) -0.2566(2) 0.0767(19) Uani 1 d . . .
H18 H -0.1124 0.6986 -0.2910 0.092 Uiso 1 calc R . .
C19 C -0.1164(5) 0.8448(8) -0.2142(3) 0.078(2) Uani 1 d . . .
H19 H -0.2127 0.8688 -0.2199 0.094 Uiso 1 calc R . .
C20 C -0.0401(5) 0.9124(7) -0.1645(3) 0.0659(17) Uani 1 d . . .
H20 H -0.0826 0.9830 -0.1364 0.079 Uiso 1 calc R . .
C21 C -0.1805(5) 0.6240(6) 0.1396(2) 0.0553(14) Uani 1 d . . .
H21 H -0.1908 0.6015 0.1833 0.066 Uiso 1 calc R . .
C22 C -0.2946(5) 0.6350(6) 0.0976(2) 0.0563(15) Uani 1 d . . .
H22 H -0.3849 0.6214 0.1128 0.068 Uiso 1 calc R . .
C23 C -0.2812(5) 0.6655(6) 0.0336(2) 0.0597(15) Uani 1 d . . .
H23 H -0.3615 0.6702 0.0053 0.072 Uiso 1 calc R . .
C24 C -0.1494(5) 0.6891(6) 0.0109(2) 0.0545(15) Uani 1 d . . .
H24 H -0.1387 0.7121 -0.0327 0.065 Uiso 1 calc R . .

loop_
_atom_site_aniso_label
_atom_site_aniso_U_11
_atom_site_aniso_U_22
_atom_site_aniso_U_33
_atom_site_aniso_U_23
_atom_site_aniso_U_13
_atom_site_aniso_U_12
C1 0.076(4) 0.039(3) 0.039(3) -0.004(2) 0.030(2) 0.005(3)
C2 0.075(4) 0.046(4) 0.041(3) -0.001(3) 0.029(3) 0.009(3)
C3 0.066(3) 0.040(3) 0.041(3) -0.002(3) 0.021(3) 0.005(3)
C4 0.052(3) 0.054(4) 0.037(3) 0.009(3) 0.013(2) 0.000(3)
C5 0.055(3) 0.050(4) 0.036(3) 0.005(3) 0.012(2) 0.000(3)
C6 0.050(3) 0.054(4) 0.036(3) 0.009(3) 0.013(3) -0.002(3)
C7 0.048(3) 0.058(4) 0.042(3) 0.008(3) 0.013(2) 0.003(3)
C8 0.069(4) 0.043(3) 0.031(3) 0.001(3) 0.019(2) 0.002(3)
C9 0.066(3) 0.072(4) 0.036(3) -0.001(3) 0.019(2) 0.003(3)
C10 0.074(4) 0.062(4) 0.035(3) 0.006(3) 0.008(3) 0.002(3)
C11 0.064(3) 0.047(4) 0.034(3) 0.001(3) 0.009(3) 0.002(3)
C12 0.056(3) 0.039(3) 0.041(3) -0.002(3) 0.010(2) 0.008(3)
C13 0.065(4) 0.101(5) 0.037(3) -0.002(3) 0.013(3) -0.013(4)
C14 0.043(3) 0.130(6) 0.057(4) 0.026(4) 0.011(3) 0.003(4)
C15 0.064(4) 0.093(5) 0.052(3) 0.019(4) 0.028(3) 0.015(4)
C16 0.065(3) 0.058(4) 0.048(3) 0.004(3) 0.019(3) 0.004(3)
C17 0.078(4) 0.069(4) 0.036(3) 0.006(3) 0.011(3) -0.013(4)
C18 0.068(4) 0.104(6) 0.057(4) 0.027(4) -0.014(3) -0.030(4)
C19 0.052(4) 0.104(6) 0.082(4) 0.033(4) 0.026(4) 0.003(4)
C20 0.062(4) 0.069(5) 0.068(4) 0.025(3) 0.022(3) 0.009(4)
C21 0.080(4) 0.049(4) 0.039(3) 0.004(3) 0.022(3) -0.001(3)
C22 0.062(4) 0.045(4) 0.064(4) 0.002(3) 0.026(3) -0.007(3)
C23 0.070(4) 0.054(4) 0.054(3) -0.001(3) 0.001(3) 0.000(3)
C24 0.072(4) 0.052(4) 0.042(3) 0.004(3) 0.021(3) -0.001(3)

loop_
_geom_bond_atom_site_label_1
_geom_bond_atom_site_label_2
_geom_bond_distance
_geom_bond_site_symmetry_2
_geom_bond_publ_flag
C1 C2 1.528(5) . ?
C1 C3 1.557(5) . ?
C2 C8 1.513(5) . ?
C3 C7 1.495(5) . ?
C3 C4 1.534(5) . ?
C4 C13 1.376(5) . ?
C4 C5 1.391(6) . ?
C5 C16 1.412(6) . ?
C5 C6 1.463(5) . ?
C6 C17 1.377(5) . ?
C6 C7 1.416(6) . ?
C7 C20 1.365(6) . ?
C8 C9 1.331(5) . ?
C8 C12 1.475(6) . ?
C9 C10 1.515(5) . ?
C10 C11 1.499(5) . ?
C11 C21 1.382(6) . ?
C11 C12 1.384(5) . ?
C12 C24 1.371(5) . ?
C13 C14 1.407(6) . ?
C14 C15 1.375(6) . ?
C15 C16 1.380(6) . ?
C17 C18 1.397(6) . ?
C18 C19 1.390(7) . ?
C19 C20 1.371(6) . ?
C21 C22 1.375(5) . ?
C22 C23 1.385(6) . ?
C23 C24 1.395(6) . ?

loop_
_cod_related_entry_id
_cod_related_entry_database
_cod_related_entry_code
1 ChemSpider 9110984
